data_1519696
loop_
_publ_author_name
'Witten, Michael R.'
'Jacobsen, Eric N.'

_publ_section_title
;
 A Simple Primary Amine Catalyst for Enantioselective \a-Hydroxylations
 and \a-Fluorinations of Branched Aldehydes.
;
_journal_issue 11
_journal_name_full 'Organic letters'
_journal_page_first 2772
_journal_page_last 2775
_journal_paper_doi 10.1021/acs.orglett.5b01193
_journal_volume 17
_journal_year 2015
_chemical_absolute_configuration ad
_chemical_formula_sum 'C13 H13 F O'
_chemical_formula_weight 204.23
_space_group_crystal_system orthorhombic
_space_group_IT_number 19
_space_group_name_Hall 'P 2ac 2ab'
_space_group_name_H-M_alt 'P 21 21 21'
_symmetry_space_group_name_Hall 'P 2ac 2ab'
_symmetry_space_group_name_H-M 'P 21 21 21'
_atom_sites_solution_hydrogens mixed
_audit_creation_method SHELXL-2014/6
_cell_angle_alpha 90
_cell_angle_beta 90
_cell_angle_gamma 90
_cell_formula_units_Z 12
_cell_length_a 6.1061(2)
_cell_length_b 18.8064(5)
_cell_length_c 27.8827(7)
_cell_measurement_reflns_used 9956
_cell_measurement_temperature 100(2)
_cell_measurement_theta_max 66.7
_cell_measurement_theta_min 2.83
_cell_volume 3201.88(16)
_computing_cell_refinement 'SAINT 8.34C (Bruker-AXS, 2014)'
_computing_data_collection 'APEX2 v2014.3.0 (Bruker-AXS, 2014)'
_computing_data_reduction 'SAINT 8.34C (Bruker-AXS, 2014)'
_computing_molecular_graphics 'Bruker SHELXTL (Sheldrick, 2008)'
_computing_publication_material 'Bruker SHELXTL (Sheldrick, 2008)'
_computing_structure_refinement 'SHELXL-2014 (Sheldrick, 2008)'
_computing_structure_solution 'SHELXT-2014 (Sheldrick, 2008)'
_diffrn_ambient_temperature 100(2)
_diffrn_measured_fraction_theta_full 0.981
_diffrn_measured_fraction_theta_max 0.999
_diffrn_measurement_device_type
;
Bruker D8 goniometer with CCD area detector  
;
_diffrn_measurement_method 'omega and phi scans'
_diffrn_radiation_monochromator graphite
_diffrn_radiation_source 'I\mS microfocus tube'
_diffrn_radiation_type CuK\a
_diffrn_radiation_wavelength 1.54178
_diffrn_reflns_av_R_equivalents 0.0688
_diffrn_reflns_av_unetI/netI 0.0336
_diffrn_reflns_laue_measured_fraction_full 0.981
_diffrn_reflns_laue_measured_fraction_max 0.999
_diffrn_reflns_limit_h_max 7
_diffrn_reflns_limit_h_min -7
_diffrn_reflns_limit_k_max 22
_diffrn_reflns_limit_k_min -20
_diffrn_reflns_limit_l_max 33
_diffrn_reflns_limit_l_min -33
_diffrn_reflns_number 56690
_diffrn_reflns_point_group_measured_fraction_full 0.979
_diffrn_reflns_point_group_measured_fraction_max 0.998
_diffrn_reflns_theta_full 67.679
_diffrn_reflns_theta_max 66.679
_diffrn_reflns_theta_min 2.834
_exptl_absorpt_coefficient_mu 0.742
_exptl_absorpt_correction_T_max 0.8642
_exptl_absorpt_correction_T_min 0.7732
_exptl_absorpt_correction_type multi-scan
_exptl_absorpt_process_details sadabs
_exptl_crystal_colour colorless
_exptl_crystal_density_diffrn 1.271
_exptl_crystal_description needle
_exptl_crystal_F_000 1296
_exptl_crystal_size_max 0.160
_exptl_crystal_size_mid 0.080
_exptl_crystal_size_min 0.060
_refine_diff_density_max 0.343
_refine_diff_density_min -0.252
_refine_diff_density_rms 0.041
_refine_ls_abs_structure_details
;
 Flack x determined using 1993 quotients [(I+)-(I-)]/[(I+)+(I-)]
 (Parsons, Flack and Wagner, Acta Cryst. B69 (2013) 249-259).
;
_refine_ls_abs_structure_Flack 0.05(7)
_refine_ls_extinction_method none
_refine_ls_goodness_of_fit_ref 1.065
_refine_ls_hydrogen_treatment mixed
_refine_ls_matrix_type full
_refine_ls_number_parameters 416
_refine_ls_number_reflns 5672
_refine_ls_number_restraints 37
_refine_ls_restrained_S_all 1.071
_refine_ls_R_factor_all 0.0484
_refine_ls_R_factor_gt 0.0418
_refine_ls_shift/su_max 0.000
_refine_ls_shift/su_mean 0.000
_refine_ls_structure_factor_coef Fsqd
_refine_ls_weighting_details 'w=1/[\s^2^(Fo^2^)+(0.0610P)^2^+0.6390P] where P=(Fo^2^+2Fc^2^)/3'
_refine_ls_weighting_scheme calc
_refine_ls_wR_factor_gt 0.1078
_refine_ls_wR_factor_ref 0.1114
_reflns_Friedel_coverage 0.730
_reflns_friedel_fraction_full 0.976
_reflns_friedel_fraction_max 0.995
_reflns_number_gt 5034
_reflns_number_total 5672
_reflns_threshold_expression 'I > 2\s(I)'
_cod_data_source_file ol5b01193_si_003.cif
_cod_data_source_block fluoro-2-nap-needle
_cod_depositor_comments
;
Adding full bibliography for 1519696--1519698.cif.

2019-08-17
Z value and formula fixed to values more according to usual
chemical conventions.                 miguel
;
_cod_original_formula_sum 'C39 H39 F3 O3'
_cod_original_formula_weight 612.70
_cod_original_formula_units_Z 4
_cod_database_code 1519696
_shelx_space_group_comment
;
The symmetry employed for this shelxl refinement is uniquely defined
by the following loop, which should always be used as a source of
symmetry information in preference to the above space-group names.
They are only intended as comments.
;
_shelx_estimated_absorpt_t_min 0.891
_shelx_estimated_absorpt_t_max 0.957
_shelxl_version_number 2014/6

loop_
_space_group_symop_operation_xyz
'x, y, z'
'-x+1/2, -y, z+1/2'
'-x, y+1/2, -z+1/2'
'x+1/2, -y+1/2, -z'

loop_
_atom_site_label
_atom_site_type_symbol
_atom_site_fract_x
_atom_site_fract_y
_atom_site_fract_z
_atom_site_U_iso_or_equiv
_atom_site_adp_type
_atom_site_occupancy
_atom_site_site_symmetry_order
_atom_site_calc_flag
_atom_site_refinement_flags_posn
_atom_site_refinement_flags_adp
_atom_site_refinement_flags_occupancy
_atom_site_disorder_assembly
_atom_site_disorder_group
C1 C 0.6196(5) 0.38046(16) 0.50576(10) 0.0274(6) Uani 1 1 d . . . . .
H1 H 0.5182 0.4013 0.5275 0.033 Uiso 1 1 calc R U . . .
C2 C 0.5615(5) 0.32057(15) 0.48097(10) 0.0264(6) Uani 1 1 d . . . . .
H2 H 0.4219 0.2997 0.4862 0.032 Uiso 1 1 calc R U . . .
C3 C 0.7079(5) 0.28927(15) 0.44748(10) 0.0242(6) Uani 1 1 d . . . . .
C4 C 0.6535(5) 0.22636(16) 0.42199(10) 0.0294(7) Uani 1 1 d . . . . .
H4 H 0.5152 0.2043 0.4269 0.035 Uiso 1 1 calc R U . . .
C5 C 0.8001(5) 0.19736(16) 0.39037(11) 0.0318(7) Uani 1 1 d . . . . .
H5 H 0.7630 0.1551 0.3736 0.038 Uiso 1 1 calc R U . . .
C6 C 1.0047(5) 0.22936(16) 0.38251(11) 0.0301(7) Uani 1 1 d . . . . .
H6 H 1.1044 0.2089 0.3603 0.036 Uiso 1 1 calc R U . . .
C7 C 1.0608(5) 0.28996(15) 0.40677(10) 0.0259(6) Uani 1 1 d . . . . .
H7 H 1.1993 0.3113 0.4011 0.031 Uiso 1 1 calc R U . . .
C8 C 0.9153(5) 0.32119(14) 0.44019(9) 0.0220(6) Uani 1 1 d . . . . .
C9 C 0.9711(5) 0.38298(15) 0.46721(9) 0.0242(6) Uani 1 1 d . . . . .
H9 H 1.1103 0.4045 0.4626 0.029 Uiso 1 1 calc R U . . .
C10 C 0.8288(5) 0.41190(15) 0.49956(10) 0.0244(6) Uani 1 1 d . . . . .
C11 C 0.8890(5) 0.47550(16) 0.53011(10) 0.0283(6) Uani 1 1 d . . . . .
C12 C 0.7555(5) 0.54151(17) 0.51811(11) 0.0327(7) Uani 1 1 d . . . . .
H12A H 0.5996 0.5324 0.5257 0.039 Uiso 1 1 calc R U . . .
H12B H 0.8056 0.5814 0.5385 0.039 Uiso 1 1 calc R U . . .
C13 C 0.8758(7) 0.45913(19) 0.58315(11) 0.0408(8) Uani 1 1 d . . . . .
H13A H 0.9818 0.4218 0.5912 0.061 Uiso 1 1 calc R U . . .
H13B H 0.7278 0.4428 0.5911 0.061 Uiso 1 1 calc R U . . .
H13C H 0.9093 0.5022 0.6016 0.061 Uiso 1 1 calc R U . . .
C21 C 0.2509(5) 0.39834(17) 0.28426(10) 0.0290(6) Uani 1 1 d . . . . .
H21 H 0.1621 0.4396 0.2873 0.035 Uiso 1 1 calc R U . . .
C22 C 0.1782(5) 0.34310(18) 0.25723(11) 0.0332(7) Uani 1 1 d . . . . .
H22 H 0.0391 0.3460 0.2421 0.040 Uiso 1 1 calc R U . . .
C23 C 0.3070(5) 0.28171(18) 0.25144(11) 0.0344(7) Uani 1 1 d . . . . .
C24 C 0.2411(6) 0.2234(2) 0.22230(13) 0.0475(9) Uani 1 1 d . . . . .
H24 H 0.1026 0.2246 0.2068 0.057 Uiso 1 1 calc R U . . .
C25 C 0.3729(7) 0.1658(2) 0.21620(14) 0.0518(10) Uani 1 1 d . . . . .
H25 H 0.3267 0.1275 0.1964 0.062 Uiso 1 1 calc R U . . .
C26 C 0.5777(7) 0.1630(2) 0.23922(13) 0.0478(9) Uani 1 1 d . . . . .
H26 H 0.6688 0.1225 0.2349 0.057 Uiso 1 1 calc R U . . .
C27 C 0.6476(6) 0.21762(18) 0.26767(12) 0.0403(8) Uani 1 1 d . . . . .
H27 H 0.7869 0.2149 0.2827 0.048 Uiso 1 1 calc R U . . .
C28 C 0.5146(5) 0.27797(17) 0.27484(10) 0.0304(7) Uani 1 1 d . . . . .
C29 C 0.5833(5) 0.33628(16) 0.30340(10) 0.0275(6) Uani 1 1 d . . . . .
H29 H 0.7200 0.3339 0.3196 0.033 Uiso 1 1 calc R U . . .
C30 C 0.4567(5) 0.39590(16) 0.30803(9) 0.0247(6) Uani 1 1 d . . . . .
C31 C 0.5215(5) 0.45813(15) 0.33921(10) 0.0239(6) Uani 1 1 d . . . . .
C32 C 0.4115(5) 0.45022(15) 0.38782(10) 0.0253(6) Uani 1 1 d . . . . .
H32A H 0.2519 0.4445 0.3830 0.030 Uiso 1 1 calc R U . . .
H32B H 0.4667 0.4065 0.4035 0.030 Uiso 1 1 calc R U . . .
C33 C 0.7639(5) 0.47189(17) 0.34323(11) 0.0310(7) Uani 1 1 d . . . . .
H33A H 0.8260 0.4783 0.3111 0.046 Uiso 1 1 calc R U . . .
H33B H 0.8347 0.4314 0.3589 0.046 Uiso 1 1 calc R U . . .
H33C H 0.7886 0.5150 0.3622 0.046 Uiso 1 1 calc R U . . .
C49 C 0.2553(3) 0.82374(10) 0.36524(8) 0.0323(9) Uani 0.747(2) 1 d G . P A 1
H49 H 0.3903 0.8027 0.3560 0.039 Uiso 0.747(2) 1 calc R U P A 1
C50 C 0.1216(4) 0.78989(10) 0.39851(9) 0.0330(10) Uani 0.747(2) 1 d DG . P A 1
C41 C -0.0759(4) 0.82066(11) 0.41204(9) 0.0387(10) Uani 0.747(2) 1 d G . P A 1
H41 H -0.1673 0.7975 0.4348 0.046 Uiso 0.747(2) 1 calc R U P A 1
C42 C -0.1398(3) 0.88527(11) 0.39229(8) 0.0396(10) Uani 0.747(2) 1 d G . P A 1
H42 H -0.2749 0.9063 0.4015 0.048 Uiso 0.747(2) 1 calc R U P A 1
C43 C -0.0062(3) 0.91912(9) 0.35901(7) 0.0330(9) Uani 0.747(2) 1 d G . P A 1
C44 C 0.1914(3) 0.88836(9) 0.34549(6) 0.0308(10) Uani 0.747(2) 1 d G . P A 1
C45 C 0.3250(4) 0.92220(12) 0.31221(8) 0.0376(10) Uani 0.747(2) 1 d G . P A 1
H45 H 0.4600 0.9012 0.3030 0.045 Uiso 0.747(2) 1 calc R U P A 1
C46 C 0.2611(5) 0.98682(13) 0.29246(9) 0.0370(11) Uani 0.747(2) 1 d G . P A 1
H46 H 0.3525 1.0099 0.2697 0.044 Uiso 0.747(2) 1 calc R U P A 1
C47 C 0.0636(5) 1.01758(11) 0.30599(10) 0.0471(13) Uani 0.747(2) 1 d G . P A 1
H47 H 0.0199 1.0617 0.2925 0.056 Uiso 0.747(2) 1 calc R U P A 1
C48 C -0.0701(4) 0.98374(10) 0.33926(10) 0.0401(11) Uani 0.747(2) 1 d G . P A 1
H48 H -0.2051 1.0048 0.3485 0.048 Uiso 0.747(2) 1 calc R U P A 1
C51 C 0.1888(10) 0.7169(4) 0.4202(3) 0.0312(12) Uani 0.747(2) 1 d D U P A 1
C52 C 0.072(2) 0.6587(6) 0.3920(3) 0.0331(17) Uani 0.747(2) 1 d D U P A 1
H52A H -0.0864 0.6697 0.3913 0.040 Uiso 0.747(2) 1 calc R U P A 1
H52B H 0.1259 0.6596 0.3585 0.040 Uiso 0.747(2) 1 calc R U P A 1
F3 F 0.0844(7) 0.71453(18) 0.46757(11) 0.0659(9) Uani 0.747(2) 1 d D U P A 1
C53 C 0.4244(9) 0.7042(4) 0.4287(3) 0.0610(16) Uani 0.747(2) 1 d D U P A 1
H53A H 0.4987 0.6968 0.3979 0.092 Uiso 0.747(2) 1 calc R U P A 1
H53B H 0.4425 0.6619 0.4488 0.092 Uiso 0.747(2) 1 calc R U P A 1
H53C H 0.4881 0.7455 0.4450 0.092 Uiso 0.747(2) 1 calc R U P A 1
O3 O 0.100(4) 0.5894(6) 0.4104(7) 0.0332(16) Uani 0.747(2) 1 d D U P A 1
H3 H 0.0159 0.5880 0.4410 0.040 Uiso 0.747(2) 1 d R U P A 1
C51A C 0.142(4) 0.7258(12) 0.4155(10) 0.0312(12) Uani 0.253(2) 1 d D . P A 2
C52A C 0.101(8) 0.6600(19) 0.3851(12) 0.0331(17) Uani 0.253(2) 1 d D . P A 2
H52C H -0.0468 0.6630 0.3706 0.040 Uiso 0.253(2) 1 calc R U P A 2
H52D H 0.2097 0.6578 0.3589 0.040 Uiso 0.253(2) 1 calc R U P A 2
F3A F -0.027(2) 0.7308(6) 0.4447(3) 0.0659(9) Uani 0.253(2) 1 d D . P A 2
C53A C 0.340(3) 0.7139(12) 0.4435(10) 0.0610(16) Uani 0.253(2) 1 d D . P A 2
H53D H 0.3258 0.6692 0.4614 0.092 Uiso 0.253(2) 1 calc R U P A 2
H53E H 0.3603 0.7533 0.4660 0.092 Uiso 0.253(2) 1 calc R U P A 2
H53F H 0.4663 0.7110 0.4219 0.092 Uiso 0.253(2) 1 calc R U P A 2
O3A O 0.116(12) 0.597(2) 0.414(2) 0.0332(16) Uani 0.253(2) 1 d D . P A 2
C49A C 0.3729(10) 0.8624(4) 0.3262(3) 0.0323(9) Uani 0.253(2) 1 d G . P A 2
H49A H 0.4981 0.8707 0.3067 0.039 Uiso 0.253(2) 1 calc R U P A 2
C41A C 0.3589(11) 0.8009(3) 0.3537(3) 0.0387(10) Uani 0.253(2) 1 d G . P A 2
H41A H 0.4744 0.7671 0.3530 0.046 Uiso 0.253(2) 1 calc R U P A 2
C50A C 0.1757(13) 0.7888(3) 0.3821(3) 0.0330(10) Uani 0.253(2) 1 d DG . P A 2
C42A C 0.0067(12) 0.8383(3) 0.3831(3) 0.0396(10) Uani 0.253(2) 1 d G . P A 2
H42A H -0.1185 0.8301 0.4026 0.048 Uiso 0.253(2) 1 calc R U P A 2
C43A C 0.0207(9) 0.8998(3) 0.3557(2) 0.0330(9) Uani 0.253(2) 1 d G . P A 2
C44A C 0.2038(10) 0.9119(3) 0.3272(2) 0.0308(10) Uani 0.253(2) 1 d G . P A 2
C45A C 0.2179(14) 0.9734(4) 0.2997(3) 0.0376(10) Uani 0.253(2) 1 d G . P A 2
H45A H 0.3430 0.9816 0.2803 0.045 Uiso 0.253(2) 1 calc R U P A 2
C46A C 0.0488(17) 1.0229(4) 0.3008(3) 0.0370(11) Uani 0.253(2) 1 d G . P A 2
H46A H 0.0584 1.0649 0.2820 0.044 Uiso 0.253(2) 1 calc R U P A 2
C47A C -0.1343(15) 1.0108(4) 0.3292(3) 0.0471(13) Uani 0.253(2) 1 d G . P A 2
H47A H -0.2499 1.0446 0.3299 0.056 Uiso 0.253(2) 1 calc R U P A 2
C48A C -0.1484(11) 0.9493(4) 0.3567(3) 0.0401(11) Uani 0.253(2) 1 d G . P A 2
H48A H -0.2735 0.9411 0.3762 0.048 Uiso 0.253(2) 1 calc R U P A 2
H3A H 0.0352 0.5895 0.4372 0.048 Uiso 0.253(2) 1 d R U P A 2
O1 O 0.7736(4) 0.56146(12) 0.46939(8) 0.0341(5) Uani 1 1 d . . . . .
O2 O 0.4485(4) 0.50874(12) 0.41863(8) 0.0338(5) Uani 1 1 d . . . . .
F1 F 1.1104(3) 0.49351(10) 0.52063(7) 0.0418(5) Uani 1 1 d . . . . .
F2 F 0.4273(3) 0.52015(9) 0.31834(6) 0.0348(4) Uani 1 1 d . . . . .
H2A H 0.335(7) 0.537(2) 0.4163(13) 0.044(11) Uiso 1 1 d . . . . .
H1A H 0.687(7) 0.540(2) 0.4524(14) 0.041(11) Uiso 1 1 d . . . . .

loop_
_atom_site_aniso_label
_atom_site_aniso_U_11
_atom_site_aniso_U_22
_atom_site_aniso_U_33
_atom_site_aniso_U_23
_atom_site_aniso_U_13
_atom_site_aniso_U_12
C1 0.0286(15) 0.0313(16) 0.0222(14) 0.0034(12) 0.0016(11) 0.0026(12)
C2 0.0237(14) 0.0272(15) 0.0284(14) 0.0108(12) 0.0002(11) 0.0003(12)
C3 0.0284(15) 0.0218(14) 0.0225(13) 0.0069(11) -0.0056(11) 0.0000(12)
C4 0.0324(16) 0.0231(15) 0.0327(16) 0.0048(13) -0.0054(13) -0.0043(13)
C5 0.0427(18) 0.0197(14) 0.0329(16) -0.0020(13) -0.0084(14) -0.0015(13)
C6 0.0377(17) 0.0251(15) 0.0277(14) -0.0008(13) -0.0012(13) 0.0033(13)
C7 0.0267(15) 0.0246(14) 0.0265(14) 0.0014(12) 0.0004(12) -0.0010(12)
C8 0.0250(14) 0.0200(13) 0.0209(13) 0.0042(11) -0.0040(11) 0.0019(11)
C9 0.0268(15) 0.0243(14) 0.0214(13) 0.0024(11) -0.0023(11) -0.0019(11)
C10 0.0283(15) 0.0249(15) 0.0201(13) 0.0022(12) -0.0010(11) 0.0017(11)
C11 0.0261(15) 0.0329(16) 0.0258(14) -0.0044(13) -0.0007(12) 0.0006(12)
C12 0.0349(17) 0.0329(17) 0.0305(15) -0.0050(13) -0.0009(13) 0.0011(14)
C13 0.057(2) 0.0396(19) 0.0263(16) -0.0081(14) -0.0053(15) 0.0106(17)
C21 0.0265(15) 0.0334(16) 0.0272(14) -0.0009(13) 0.0025(12) 0.0062(13)
C22 0.0266(16) 0.0432(18) 0.0297(15) -0.0044(14) -0.0042(12) 0.0048(14)
C23 0.0346(18) 0.0360(18) 0.0327(16) -0.0050(14) -0.0055(13) 0.0019(14)
C24 0.043(2) 0.051(2) 0.048(2) -0.0178(18) -0.0165(17) 0.0067(18)
C25 0.061(2) 0.039(2) 0.055(2) -0.0211(18) -0.0185(19) 0.0027(19)
C26 0.056(2) 0.0374(19) 0.050(2) -0.0153(17) -0.0167(18) 0.0141(18)
C27 0.044(2) 0.0369(18) 0.0399(18) -0.0072(15) -0.0118(15) 0.0112(16)
C28 0.0339(17) 0.0303(15) 0.0271(14) -0.0005(13) -0.0033(12) 0.0053(13)
C29 0.0291(15) 0.0291(15) 0.0243(13) -0.0006(12) -0.0043(12) 0.0041(13)
C30 0.0253(14) 0.0270(15) 0.0217(13) 0.0033(12) 0.0033(11) 0.0010(12)
C31 0.0254(15) 0.0207(13) 0.0257(14) 0.0053(12) -0.0009(11) 0.0030(11)
C32 0.0282(15) 0.0252(14) 0.0226(13) -0.0009(12) 0.0005(12) 0.0004(12)
C33 0.0278(16) 0.0322(16) 0.0329(15) -0.0014(13) 0.0024(13) -0.0038(13)
C49 0.031(2) 0.030(2) 0.036(2) -0.0095(18) -0.0044(17) -0.0038(18)
C50 0.029(2) 0.0310(18) 0.039(3) -0.0124(19) -0.0058(19) -0.0016(17)
C41 0.033(2) 0.036(2) 0.047(2) -0.0016(19) 0.008(2) -0.0091(18)
C42 0.031(2) 0.034(2) 0.054(3) -0.004(2) 0.0052(19) -0.0010(17)
C43 0.033(2) 0.029(2) 0.0374(18) -0.0072(17) -0.0051(15) -0.0030(18)
C44 0.033(2) 0.033(3) 0.026(2) -0.0103(18) -0.0008(18) -0.0074(19)
C45 0.045(3) 0.039(2) 0.029(2) -0.0108(18) 0.0010(18) -0.0041(19)
C46 0.058(3) 0.031(2) 0.0223(19) 0.0013(18) 0.000(2) -0.003(2)
C47 0.069(3) 0.031(2) 0.041(3) -0.006(2) -0.011(2) -0.007(3)
C48 0.049(3) 0.027(2) 0.045(3) -0.002(2) -0.006(2) 0.001(2)
C51 0.028(3) 0.030(2) 0.036(2) 0.0000(18) -0.005(2) 0.003(2)
C52 0.031(4) 0.0303(16) 0.038(3) -0.002(2) -0.004(3) 0.002(2)
F3 0.101(3) 0.0565(18) 0.0399(17) -0.0067(15) 0.0143(16) 0.0039(19)
C53 0.032(3) 0.036(3) 0.115(5) 0.004(3) -0.027(3) 0.002(3)
O3 0.033(4) 0.025(3) 0.041(3) -0.004(3) 0.001(2) 0.000(3)
C51A 0.028(3) 0.030(2) 0.036(2) 0.0000(18) -0.005(2) 0.003(2)
C52A 0.031(4) 0.0303(16) 0.038(3) -0.002(2) -0.004(3) 0.002(2)
F3A 0.101(3) 0.0565(18) 0.0399(17) -0.0067(15) 0.0143(16) 0.0039(19)
C53A 0.032(3) 0.036(3) 0.115(5) 0.004(3) -0.027(3) 0.002(3)
O3A 0.033(4) 0.025(3) 0.041(3) -0.004(3) 0.001(2) 0.000(3)
C49A 0.031(2) 0.030(2) 0.036(2) -0.0095(18) -0.0044(17) -0.0038(18)
C41A 0.033(2) 0.036(2) 0.047(2) -0.0016(19) 0.008(2) -0.0091(18)
C50A 0.029(2) 0.0310(18) 0.039(3) -0.0124(19) -0.0058(19) -0.0016(17)
C42A 0.031(2) 0.034(2) 0.054(3) -0.004(2) 0.0052(19) -0.0010(17)
C43A 0.033(2) 0.029(2) 0.0374(18) -0.0072(17) -0.0051(15) -0.0030(18)
C44A 0.033(2) 0.033(3) 0.026(2) -0.0103(18) -0.0008(18) -0.0074(19)
C45A 0.045(3) 0.039(2) 0.029(2) -0.0108(18) 0.0010(18) -0.0041(19)
C46A 0.058(3) 0.031(2) 0.0223(19) 0.0013(18) 0.000(2) -0.003(2)
C47A 0.069(3) 0.031(2) 0.041(3) -0.006(2) -0.011(2) -0.007(3)
C48A 0.049(3) 0.027(2) 0.045(3) -0.002(2) -0.006(2) 0.001(2)
O1 0.0358(12) 0.0326(12) 0.0337(11) 0.0040(10) -0.0074(10) -0.0067(10)
O2 0.0311(12) 0.0351(12) 0.0352(11) -0.0122(10) -0.0028(9) 0.0054(10)
F1 0.0325(10) 0.0432(11) 0.0497(11) -0.0155(9) -0.0041(8) -0.0025(9)
F2 0.0419(10) 0.0257(9) 0.0368(9) 0.0104(7) -0.0025(8) 0.0041(8)

loop_
_atom_type_symbol
_atom_type_description
_atom_type_scat_dispersion_real
_atom_type_scat_dispersion_imag
_atom_type_scat_source
C C 0.0181 0.0091 'International Tables Vol C Tables 4.2.6.8 and 6.1.1.4'
H H 0.0000 0.0000 'International Tables Vol C Tables 4.2.6.8 and 6.1.1.4'
F F 0.0727 0.0534 'International Tables Vol C Tables 4.2.6.8 and 6.1.1.4'
O O 0.0492 0.0322 'International Tables Vol C Tables 4.2.6.8 and 6.1.1.4'

loop_
_geom_angle_atom_site_label_1
_geom_angle_atom_site_label_2
_geom_angle_atom_site_label_3
_geom_angle
C2 C1 C10 121.0(3)
C2 C1 H1 119.5
C10 C1 H1 119.5
C1 C2 C3 120.7(3)
C1 C2 H2 119.7
C3 C2 H2 119.7
C8 C3 C4 119.4(3)
C8 C3 C2 118.8(3)
C4 C3 C2 121.8(3)
C5 C4 C3 120.1(3)
C5 C4 H4 120.0
C3 C4 H4 120.0
C4 C5 C6 120.8(3)
C4 C5 H5 119.6
C6 C5 H5 119.6
C7 C6 C5 120.2(3)
C7 C6 H6 119.9
C5 C6 H6 119.9
C6 C7 C8 120.9(3)
C6 C7 H7 119.5
C8 C7 H7 119.5
C7 C8 C3 118.7(3)
C7 C8 C9 122.4(3)
C3 C8 C9 118.9(3)
C10 C9 C8 121.4(3)
C10 C9 H9 119.3
C8 C9 H9 119.3
C9 C10 C1 119.2(3)
C9 C10 C11 122.1(3)
C1 C10 C11 118.7(3)
F1 C11 C13 106.4(3)
F1 C11 C10 108.4(2)
C13 C11 C10 112.1(3)
F1 C11 C12 106.0(2)
C13 C11 C12 110.6(3)
C10 C11 C12 113.0(2)
O1 C12 C11 112.7(3)
O1 C12 H12A 109.1
C11 C12 H12A 109.1
O1 C12 H12B 109.1
C11 C12 H12B 109.1
H12A C12 H12B 107.8
C11 C13 H13A 109.5
C11 C13 H13B 109.5
H13A C13 H13B 109.5
C11 C13 H13C 109.5
H13A C13 H13C 109.5
H13B C13 H13C 109.5
C22 C21 C30 121.5(3)
C22 C21 H21 119.2
C30 C21 H21 119.2
C21 C22 C23 120.6(3)
C21 C22 H22 119.7
C23 C22 H22 119.7
C22 C23 C24 122.7(3)
C22 C23 C28 119.0(3)
C24 C23 C28 118.3(3)
C25 C24 C23 121.2(3)
C25 C24 H24 119.4
C23 C24 H24 119.4
C24 C25 C26 120.0(3)
C24 C25 H25 120.0
C26 C25 H25 120.0
C27 C26 C25 120.9(3)
C27 C26 H26 119.5
C25 C26 H26 119.5
C26 C27 C28 120.5(3)
C26 C27 H27 119.7
C28 C27 H27 119.7
C27 C28 C29 122.1(3)
C27 C28 C23 119.1(3)
C29 C28 C23 118.8(3)
C30 C29 C28 121.3(3)
C30 C29 H29 119.4
C28 C29 H29 119.4
C29 C30 C21 118.8(3)
C29 C30 C31 122.8(3)
C21 C30 C31 118.4(3)
F2 C31 C33 106.6(2)
F2 C31 C30 107.1(2)
C33 C31 C30 115.7(2)
F2 C31 C32 105.4(2)
C33 C31 C32 112.6(2)
C30 C31 C32 108.8(2)
O2 C32 C31 113.3(2)
O2 C32 H32A 108.9
C31 C32 H32A 108.9
O2 C32 H32B 108.9
C31 C32 H32B 108.9
H32A C32 H32B 107.7
C31 C33 H33A 109.5
C31 C33 H33B 109.5
H33A C33 H33B 109.5
C31 C33 H33C 109.5
H33A C33 H33C 109.5
H33B C33 H33C 109.5
C50 C49 C44 120.0
C50 C49 H49 120.0
C44 C49 H49 120.0
C41 C50 C49 120.0
C41 C50 C51 119.4(3)
C49 C50 C51 120.6(3)
C50 C41 C42 120.0
C50 C41 H41 120.0
C42 C41 H41 120.0
C41 C42 C43 120.0
C41 C42 H42 120.0
C43 C42 H42 120.0
C42 C43 C44 120.0
C42 C43 C48 120.0
C44 C43 C48 120.0
C43 C44 C45 120.0
C43 C44 C49 120.0
C45 C44 C49 120.0
C46 C45 C44 120.0
C46 C45 H45 120.0
C44 C45 H45 120.0
C45 C46 C47 120.0
C45 C46 H46 120.0
C47 C46 H46 120.0
C48 C47 C46 120.0
C48 C47 H47 120.0
C46 C47 H47 120.0
C47 C48 C43 120.0
C47 C48 H48 120.0
C43 C48 H48 120.0
F3 C51 C53 105.8(5)
F3 C51 C52 103.9(6)
C53 C51 C52 115.0(8)
F3 C51 C50 105.2(5)
C53 C51 C50 117.5(6)
C52 C51 C50 108.1(7)
O3 C52 C51 114.8(9)
O3 C52 H52A 108.6
C51 C52 H52A 108.6
O3 C52 H52B 108.6
C51 C52 H52B 108.6
H52A C52 H52B 107.6
C51 C53 H53A 109.5
C51 C53 H53B 109.5
H53A C53 H53B 109.5
C51 C53 H53C 109.5
H53A C53 H53C 109.5
H53B C53 H53C 109.5
C52 O3 H3 105.9
F3A C51A C53A 109(2)
F3A C51A C52A 106(2)
C53A C51A C52A 108(3)
F3A C51A C50A 115.3(17)
C53A C51A C50A 109.7(18)
C52A C51A C50A 108(2)
O3A C52A C51A 111(3)
O3A C52A H52C 109.5
C51A C52A H52C 109.5
O3A C52A H52D 109.5
C51A C52A H52D 109.5
H52C C52A H52D 108.1
C51A C53A H53D 109.5
C51A C53A H53E 109.5
H53D C53A H53E 109.5
C51A C53A H53F 109.5
H53D C53A H53F 109.5
H53E C53A H53F 109.5
C52A O3A H3A 123.2
C41A C49A C44A 120.0
C41A C49A H49A 120.0
C44A C49A H49A 120.0
C49A C41A C50A 120.0
C49A C41A H41A 120.0
C50A C41A H41A 120.0
C42A C50A C41A 120.0
C42A C50A C51A 114.2(11)
C41A C50A C51A 125.8(11)
C43A C42A C50A 120.0
C43A C42A H42A 120.0
C50A C42A H42A 120.0
C44A C43A C42A 120.0
C44A C43A C48A 120.0
C42A C43A C48A 120.0
C45A C44A C43A 120.0
C45A C44A C49A 120.0
C43A C44A C49A 120.0
C44A C45A C46A 120.0
C44A C45A H45A 120.0
C46A C45A H45A 120.0
C47A C46A C45A 120.0
C47A C46A H46A 120.0
C45A C46A H46A 120.0
C48A C47A C46A 120.0
C48A C47A H47A 120.0
C46A C47A H47A 120.0
C47A C48A C43A 120.0
C47A C48A H48A 120.0
C43A C48A H48A 120.0
C12 O1 H1A 112(3)
C32 O2 H2A 108(2)

loop_
_geom_bond_atom_site_label_1
_geom_bond_atom_site_label_2
_geom_bond_distance
C1 C2 1.368(4)
C1 C10 1.418(4)
C1 H1 0.9500
C2 C3 1.420(4)
C2 H2 0.9500
C3 C8 1.416(4)
C3 C4 1.420(4)
C4 C5 1.370(4)
C4 H4 0.9500
C5 C6 1.404(5)
C5 H5 0.9500
C6 C7 1.369(4)
C6 H6 0.9500
C7 C8 1.415(4)
C7 H7 0.9500
C8 C9 1.426(4)
C9 C10 1.366(4)
C9 H9 0.9500
C10 C11 1.514(4)
C11 F1 1.418(4)
C11 C13 1.513(4)
C11 C12 1.523(4)
C12 O1 1.414(4)
C12 H12A 0.9900
C12 H12B 0.9900
C13 H13A 0.9800
C13 H13B 0.9800
C13 H13C 0.9800
C21 C22 1.358(5)
C21 C30 1.422(4)
C21 H21 0.9500
C22 C23 1.406(5)
C22 H22 0.9500
C23 C24 1.423(5)
C23 C28 1.428(4)
C24 C25 1.359(5)
C24 H24 0.9500
C25 C26 1.407(5)
C25 H25 0.9500
C26 C27 1.367(5)
C26 H26 0.9500
C27 C28 1.410(4)
C27 H27 0.9500
C28 C29 1.419(4)
C29 C30 1.368(4)
C29 H29 0.9500
C30 C31 1.511(4)
C31 F2 1.425(3)
C31 C33 1.506(4)
C31 C32 1.520(4)
C32 O2 1.414(3)
C32 H32A 0.9900
C32 H32B 0.9900
C33 H33A 0.9800
C33 H33B 0.9800
C33 H33C 0.9800
C49 C50 1.3900
C49 C44 1.3900
C49 H49 0.9500
C50 C41 1.3900
C50 C51 1.555(6)
C41 C42 1.3900
C41 H41 0.9500
C42 C43 1.3900
C42 H42 0.9500
C43 C44 1.3900
C43 C48 1.3900
C44 C45 1.3900
C45 C46 1.3900
C45 H45 0.9500
C46 C47 1.3900
C46 H46 0.9500
C47 C48 1.3900
C47 H47 0.9500
C48 H48 0.9500
C51 F3 1.468(9)
C51 C53 1.477(7)
C51 C52 1.524(8)
C52 O3 1.411(8)
C52 H52A 0.9900
C52 H52B 0.9900
C53 H53A 0.9800
C53 H53B 0.9800
C53 H53C 0.9800
O3 H3 0.9990
C51A F3A 1.32(3)
C51A C53A 1.454(19)
C51A C52A 1.52(2)
C51A C50A 1.52(2)
C52A O3A 1.43(2)
C52A H52C 0.9900
C52A H52D 0.9900
C53A H53D 0.9800
C53A H53E 0.9800
C53A H53F 0.9800
O3A H3A 0.8324
C49A C41A 1.3900
C49A C44A 1.3900
C49A H49A 0.9500
C41A C50A 1.3900
C41A H41A 0.9500
C50A C42A 1.3900
C42A C43A 1.3900
C42A H42A 0.9500
C43A C44A 1.3900
C43A C48A 1.3900
C44A C45A 1.3900
C45A C46A 1.3900
C45A H45A 0.9500
C46A C47A 1.3900
C46A H46A 0.9500
C47A C48A 1.3900
C47A H47A 0.9500
C48A H48A 0.9500
O1 H1A 0.82(4)
O2 H2A 0.88(4)

loop_
_geom_hbond_atom_site_label_D
_geom_hbond_atom_site_label_H
_geom_hbond_atom_site_label_A
_geom_hbond_distance_DH
_geom_hbond_distance_HA
_geom_hbond_distance_DA
_geom_hbond_angle_DHA
_geom_hbond_site_symmetry_A
O3 H3 O1 1.00 1.75 2.64(2) 146.1 1_455
O3A H3A O1 0.83 1.91 2.69(7) 156.3 1_455
O1 H1A O2 0.82(4) 1.83(4) 2.632(3) 167(4) .
O2 H2A O3 0.88(4) 1.74(5) 2.62(2) 176(4) .
O2 H2A O3A 0.88(4) 1.75(8) 2.63(7) 177(4) .

loop_
_geom_torsion_atom_site_label_1
_geom_torsion_atom_site_label_2
_geom_torsion_atom_site_label_3
_geom_torsion_atom_site_label_4
_geom_torsion
C10 C1 C2 C3 -1.5(4)
C1 C2 C3 C8 0.0(4)
C1 C2 C3 C4 178.7(3)
C8 C3 C4 C5 -0.6(4)
C2 C3 C4 C5 -179.3(3)
C3 C4 C5 C6 -0.4(4)
C4 C5 C6 C7 0.5(4)
C5 C6 C7 C8 0.3(4)
C6 C7 C8 C3 -1.2(4)
C6 C7 C8 C9 178.0(3)
C4 C3 C8 C7 1.3(4)
C2 C3 C8 C7 -179.9(2)
C4 C3 C8 C9 -177.9(2)
C2 C3 C8 C9 0.9(4)
C7 C8 C9 C10 -179.5(3)
C3 C8 C9 C10 -0.3(4)
C8 C9 C10 C1 -1.1(4)
C8 C9 C10 C11 177.3(2)
C2 C1 C10 C9 2.0(4)
C2 C1 C10 C11 -176.4(3)
C9 C10 C11 F1 -3.4(4)
C1 C10 C11 F1 174.9(2)
C9 C10 C11 C13 -120.5(3)
C1 C10 C11 C13 57.8(4)
C9 C10 C11 C12 113.7(3)
C1 C10 C11 C12 -68.0(3)
F1 C11 C12 O1 61.5(3)
C13 C11 C12 O1 176.4(3)
C10 C11 C12 O1 -57.0(4)
C30 C21 C22 C23 -0.8(5)
C21 C22 C23 C24 -178.0(3)
C21 C22 C23 C28 0.7(5)
C22 C23 C24 C25 177.8(4)
C28 C23 C24 C25 -0.9(6)
C23 C24 C25 C26 0.5(7)
C24 C25 C26 C27 -0.3(7)
C25 C26 C27 C28 0.5(6)
C26 C27 C28 C29 -178.8(3)
C26 C27 C28 C23 -0.9(5)
C22 C23 C28 C27 -177.7(3)
C24 C23 C28 C27 1.1(5)
C22 C23 C28 C29 0.3(5)
C24 C23 C28 C29 179.1(3)
C27 C28 C29 C30 176.7(3)
C23 C28 C29 C30 -1.2(4)
C28 C29 C30 C21 1.1(4)
C28 C29 C30 C31 178.2(3)
C22 C21 C30 C29 0.0(4)
C22 C21 C30 C31 -177.3(3)
C29 C30 C31 F2 150.8(3)
C21 C30 C31 F2 -32.0(3)
C29 C30 C31 C33 32.1(4)
C21 C30 C31 C33 -150.7(3)
C29 C30 C31 C32 -95.8(3)
C21 C30 C31 C32 81.4(3)
F2 C31 C32 O2 -61.0(3)
C33 C31 C32 O2 54.9(3)
C30 C31 C32 O2 -175.5(2)
C44 C49 C50 C41 0.0
C44 C49 C50 C51 178.8(4)
C49 C50 C41 C42 0.0
C51 C50 C41 C42 -178.8(4)
C50 C41 C42 C43 0.0
C41 C42 C43 C44 0.0
C41 C42 C43 C48 180.0
C42 C43 C44 C45 180.0
C48 C43 C44 C45 0.0
C42 C43 C44 C49 0.0
C48 C43 C44 C49 180.0
C50 C49 C44 C43 0.0
C50 C49 C44 C45 180.0
C43 C44 C45 C46 0.0
C49 C44 C45 C46 180.0
C44 C45 C46 C47 0.0
C45 C46 C47 C48 0.0
C46 C47 C48 C43 0.0
C42 C43 C48 C47 180.0
C44 C43 C48 C47 0.0
C41 C50 C51 F3 -28.8(5)
C49 C50 C51 F3 152.4(3)
C41 C50 C51 C53 -146.1(6)
C49 C50 C51 C53 35.0(8)
C41 C50 C51 C52 81.7(7)
C49 C50 C51 C52 -97.1(6)
F3 C51 C52 O3 -62.8(15)
C53 C51 C52 O3 52.3(16)
C50 C51 C52 O3 -174.2(13)
F3A C51A C52A O3A -68(5)
C53A C51A C52A O3A 48(5)
C50A C51A C52A O3A 167(4)
C44A C49A C41A C50A 0.0
C49A C41A C50A C42A 0.0
C49A C41A C50A C51A -177.3(15)
F3A C51A C50A C42A -8(2)
C53A C51A C50A C42A -131.6(19)
C52A C51A C50A C42A 110(3)
F3A C51A C50A C41A 169.6(12)
C53A C51A C50A C41A 46(3)
C52A C51A C50A C41A -72(3)
C41A C50A C42A C43A 0.0
C51A C50A C42A C43A 177.6(13)
C50A C42A C43A C44A 0.0
C50A C42A C43A C48A 180.0
C42A C43A C44A C45A 180.0
C48A C43A C44A C45A 0.0
C42A C43A C44A C49A 0.0
C48A C43A C44A C49A 180.0
C41A C49A C44A C45A 180.0
C41A C49A C44A C43A 0.0
C43A C44A C45A C46A 0.0
C49A C44A C45A C46A 180.0
C44A C45A C46A C47A 0.0
C45A C46A C47A C48A 0.0
C46A C47A C48A C43A 0.0
C44A C43A C48A C47A 0.0
C42A C43A C48A C47A 180.0
